data_7122713
loop_
_publ_author_name
'Li, Ruirui'
'Ju, Cheng-Wei'
'Zhao, Dongbing'

_publ_section_title
;
 Rhodium(III) vs. Cobalt(III): Mechanistically Distinct Three-Component
 C--H Bond Addition Cascade using Cp*RhIII Catalyst
;
_journal_name_full 'Chemical Communications'
_journal_paper_doi 10.1039/C8CC08792J
_journal_year 2018
_chemical_formula_sum 'C26 H27 N O3'
_chemical_formula_weight 401.48
_space_group_crystal_system triclinic
_space_group_IT_number 2
_space_group_name_Hall '-P 1'
_space_group_name_H-M_alt 'P -1'
_symmetry_space_group_name_Hall '-P 1'
_symmetry_space_group_name_H-M 'P -1'
_atom_sites_solution_hydrogens geom
_audit_creation_method SHELXL-2014/8
_audit_update_record
;
2018-08-30 deposited with the CCDC.
2018-12-07 downloaded from the CCDC.
;
_cell_angle_alpha 74.36(3)
_cell_angle_beta 88.40(3)
_cell_angle_gamma 87.83(3)
_cell_formula_units_Z 2
_cell_length_a 8.6044(17)
_cell_length_b 8.9346(18)
_cell_length_c 14.961(3)
_cell_measurement_reflns_used 2952
_cell_measurement_temperature 113(2)
_cell_measurement_theta_max 27.8784
_cell_measurement_theta_min 1.4137
_cell_volume 1106.6(4)
_computing_cell_refinement crystalclear
_computing_data_collection crystalclear
_computing_data_reduction crystalclear
_computing_molecular_graphics 'Bruker SHELXTL'
_computing_publication_material 'Bruker SHELXTL'
_computing_structure_refinement 'SHELXL-97 (Sheldrick, 1997)'
_computing_structure_solution 'SHELXS-97 (Sheldrick, 1990)'
_diffrn_ambient_temperature 113(2)
_diffrn_measured_fraction_theta_full 0.998
_diffrn_measured_fraction_theta_max 0.995
_diffrn_measurement_device_type 'rigaku saturn'
_diffrn_radiation_type MoK\a
_diffrn_radiation_wavelength 0.71073
_diffrn_reflns_av_R_equivalents 0.0455
_diffrn_reflns_av_unetI/netI 0.0559
_diffrn_reflns_Laue_measured_fraction_full 0.998
_diffrn_reflns_Laue_measured_fraction_max 0.995
_diffrn_reflns_limit_h_max 11
_diffrn_reflns_limit_h_min -11
_diffrn_reflns_limit_k_max 11
_diffrn_reflns_limit_k_min -11
_diffrn_reflns_limit_l_max 19
_diffrn_reflns_limit_l_min -19
_diffrn_reflns_number 13380
_diffrn_reflns_point_group_measured_fraction_full 0.998
_diffrn_reflns_point_group_measured_fraction_max 0.995
_diffrn_reflns_theta_full 25.242
_diffrn_reflns_theta_max 27.848
_diffrn_reflns_theta_min 1.414
_diffrn_standards_decay_% 0
_diffrn_standards_interval_count 0
_diffrn_standards_interval_time 0
_diffrn_standards_number 0
_exptl_absorpt_coefficient_mu 0.078
_exptl_absorpt_correction_T_max 1.0000
_exptl_absorpt_correction_T_min 0.8210
_exptl_absorpt_correction_type multi-scan
_exptl_absorpt_process_details crystalclear
_exptl_crystal_density_diffrn 1.205
_exptl_crystal_F_000 428
_exptl_crystal_size_max 0.200
_exptl_crystal_size_mid 0.180
_exptl_crystal_size_min 0.120
_refine_diff_density_max 0.214
_refine_diff_density_min -0.310
_refine_diff_density_rms 0.051
_refine_ls_extinction_method none
_refine_ls_goodness_of_fit_ref 0.965
_refine_ls_hydrogen_treatment constr
_refine_ls_matrix_type full
_refine_ls_number_parameters 274
_refine_ls_number_reflns 5244
_refine_ls_number_restraints 0
_refine_ls_restrained_S_all 0.965
_refine_ls_R_factor_all 0.0751
_refine_ls_R_factor_gt 0.0486
_refine_ls_shift/su_max 0.001
_refine_ls_shift/su_mean 0.000
_refine_ls_structure_factor_coef Fsqd
_refine_ls_weighting_details 'w=1/[\s^2^(Fo^2^)+(0.0656P)^2^] where P=(Fo^2^+2Fc^2^)/3'
_refine_ls_weighting_scheme calc
_refine_ls_wR_factor_gt 0.1104
_refine_ls_wR_factor_ref 0.1237
_reflns_Friedel_coverage 0.000
_reflns_number_gt 3469
_reflns_number_total 5244
_reflns_threshold_expression 'I > 2\s(I)'
_cod_data_source_file c8cc08792j2.cif
_cod_data_source_block shelxl
_cod_depositor_comments
;
The following automatic conversions were performed:

'_exptl_absorpt_correction_type' value 'Multi-scan' changed to
'multi-scan' according to
/home/data/users/saulius/crontab/automatic-downloads/rss-feeds/RSC/lib/dictionaries/cif_core.dic
dictionary named 'cif_core.dic' version 2.4.2 from 2011-04-26.

Automatic conversion script
Id: cif_fix_values 4973 2017-02-22 13:04:09Z antanas 
;
_cod_database_code 7122713
_shelx_shelxl_version_number 2014/8
_shelx_space_group_comment
;
The symmetry employed for this shelxl refinement is uniquely defined
by the following loop, which should always be used as a source of
symmetry information in preference to the above space-group names.
They are only intended as comments.
;
_shelx_estimated_absorpt_t_min 0.985
_shelx_estimated_absorpt_t_max 0.991

loop_
_space_group_symop_operation_xyz
'x, y, z'
'-x, -y, -z'

loop_
_atom_site_label
_atom_site_type_symbol
_atom_site_fract_x
_atom_site_fract_y
_atom_site_fract_z
_atom_site_U_iso_or_equiv
_atom_site_adp_type
_atom_site_occupancy
_atom_site_site_symmetry_order
_atom_site_calc_flag
_atom_site_refinement_flags_posn
_atom_site_refinement_flags_adp
O1 O 0.59946(11) 0.83019(11) 0.21948(7) 0.0333(3) Uani 1 1 d . .
H1 H 0.6049 0.7405 0.2561 0.050 Uiso 1 1 calc R U
O2 O 0.52894(13) 0.60853(12) 0.12501(7) 0.0393(3) Uani 1 1 d . .
O3 O 0.40637(11) 0.80466(11) 0.02190(6) 0.0303(2) Uani 1 1 d . .
N1 N 0.27298(14) 0.45250(13) 0.65848(8) 0.0281(3) Uani 1 1 d . .
C1 C 0.22245(18) 0.54736(17) 0.70972(10) 0.0347(4) Uani 1 1 d . .
H1A H 0.2543 0.5239 0.7724 0.042 Uiso 1 1 calc R U
C2 C 0.12697(19) 0.67706(19) 0.67676(11) 0.0387(4) Uani 1 1 d . .
H2 H 0.0953 0.7416 0.7155 0.046 Uiso 1 1 calc R U
C3 C 0.07862(18) 0.71084(17) 0.58606(10) 0.0353(4) Uani 1 1 d . .
H3 H 0.0113 0.7982 0.5615 0.042 Uiso 1 1 calc R U
C4 C 0.12975(16) 0.61553(16) 0.53169(10) 0.0294(3) Uani 1 1 d . .
H4 H 0.0979 0.6367 0.4691 0.035 Uiso 1 1 calc R U
C5 C 0.22886(15) 0.48752(15) 0.56933(9) 0.0244(3) Uani 1 1 d . .
C6 C 0.28253(15) 0.37685(15) 0.51519(9) 0.0244(3) Uani 1 1 d . .
C7 C 0.27907(16) 0.21692(16) 0.55885(10) 0.0293(3) Uani 1 1 d . .
H7 H 0.2490 0.1827 0.6225 0.035 Uiso 1 1 calc R U
C8 C 0.31857(18) 0.10830(17) 0.51089(11) 0.0355(4) Uani 1 1 d . .
H8 H 0.3133 0.0004 0.5411 0.043 Uiso 1 1 calc R U
C9 C 0.36599(18) 0.15720(17) 0.41852(11) 0.0375(4) Uani 1 1 d . .
H9 H 0.3930 0.0829 0.3852 0.045 Uiso 1 1 calc R U
C10 C 0.37385(17) 0.31480(17) 0.37493(10) 0.0334(3) Uani 1 1 d . .
H10 H 0.4091 0.3474 0.3121 0.040 Uiso 1 1 calc R U
C11 C 0.33085(15) 0.42708(15) 0.42153(9) 0.0256(3) Uani 1 1 d . .
C12 C 0.34023(16) 0.59380(16) 0.37173(9) 0.0265(3) Uani 1 1 d . .
H12 H 0.3733 0.6629 0.4053 0.032 Uiso 1 1 calc R U
C13 C 0.30542(16) 0.65256(16) 0.28331(9) 0.0269(3) Uani 1 1 d . .
H13 H 0.2714 0.5824 0.2508 0.032 Uiso 1 1 calc R U
C14 C 0.31497(16) 0.82066(15) 0.22988(9) 0.0255(3) Uani 1 1 d . .
H14 H 0.3257 0.8818 0.2763 0.031 Uiso 1 1 calc R U
C15 C 0.16304(16) 0.87969(15) 0.17667(9) 0.0271(3) Uani 1 1 d . .
H15 H 0.1527 0.8213 0.1289 0.033 Uiso 1 1 calc R U
C16 C 0.02127(19) 0.84539(19) 0.24248(11) 0.0424(4) Uani 1 1 d . .
H16A H 0.0343 0.8914 0.2942 0.064 Uiso 1 1 calc R U
H16B H 0.0117 0.7326 0.2666 0.064 Uiso 1 1 calc R U
H16C H -0.0728 0.8902 0.2087 0.064 Uiso 1 1 calc R U
C17 C 0.16503(15) 1.05180(16) 0.12667(10) 0.0288(3) Uani 1 1 d . .
C18 C 0.15696(17) 1.10173(18) 0.03002(11) 0.0366(4) Uani 1 1 d . .
H18 H 0.1562 1.0269 -0.0046 0.044 Uiso 1 1 calc R U
C19 C 0.1501(2) 1.2583(2) -0.01612(13) 0.0513(5) Uani 1 1 d . .
H19 H 0.1437 1.2899 -0.0819 0.062 Uiso 1 1 calc R U
C20 C 0.1524(2) 1.3679(2) 0.03233(17) 0.0591(6) Uani 1 1 d . .
H20 H 0.1473 1.4753 0.0004 0.071 Uiso 1 1 calc R U
C21 C 0.1623(2) 1.3218(2) 0.12789(16) 0.0541(5) Uani 1 1 d . .
H21 H 0.1647 1.3978 0.1616 0.065 Uiso 1 1 calc R U
C22 C 0.16868(18) 1.16406(18) 0.17501(12) 0.0403(4) Uani 1 1 d . .
H22 H 0.1756 1.1333 0.2407 0.048 Uiso 1 1 calc R U
C23 C 0.46313(15) 0.84659(15) 0.16674(9) 0.0255(3) Uani 1 1 d . .
H23 H 0.4570 0.9558 0.1263 0.031 Uiso 1 1 calc R U
C24 C 0.47179(16) 0.73865(16) 0.10368(9) 0.0263(3) Uani 1 1 d . .
C25 C 0.41094(18) 0.71366(17) -0.04575(10) 0.0338(3) Uani 1 1 d . .
H25A H 0.3854 0.6044 -0.0152 0.041 Uiso 1 1 calc R U
H25B H 0.5161 0.7149 -0.0745 0.041 Uiso 1 1 calc R U
C26 C 0.2934(2) 0.78603(18) -0.11804(11) 0.0418(4) Uani 1 1 d . .
H26A H 0.1888 0.7748 -0.0899 0.063 Uiso 1 1 calc R U
H26B H 0.3005 0.7340 -0.1680 0.063 Uiso 1 1 calc R U
H26C H 0.3141 0.8967 -0.1436 0.063 Uiso 1 1 calc R U

loop_
_atom_site_aniso_label
_atom_site_aniso_U_11
_atom_site_aniso_U_22
_atom_site_aniso_U_33
_atom_site_aniso_U_23
_atom_site_aniso_U_13
_atom_site_aniso_U_12
O1 0.0294(6) 0.0296(5) 0.0357(6) 0.0019(5) -0.0113(4) -0.0035(4)
O2 0.0484(7) 0.0329(6) 0.0325(6) -0.0032(5) -0.0034(5) 0.0140(5)
O3 0.0340(6) 0.0279(5) 0.0280(5) -0.0062(4) -0.0070(4) 0.0051(4)
N1 0.0283(6) 0.0296(6) 0.0237(6) -0.0027(5) -0.0031(5) 0.0011(5)
C1 0.0382(9) 0.0387(8) 0.0275(7) -0.0100(7) -0.0056(6) 0.0060(7)
C2 0.0383(9) 0.0440(9) 0.0371(9) -0.0178(7) -0.0038(7) 0.0111(7)
C3 0.0328(8) 0.0356(8) 0.0365(8) -0.0089(7) -0.0076(6) 0.0111(6)
C4 0.0251(7) 0.0332(8) 0.0275(7) -0.0042(6) -0.0044(6) 0.0029(6)
C5 0.0215(7) 0.0249(7) 0.0241(7) -0.0020(6) -0.0006(5) -0.0022(5)
C6 0.0206(7) 0.0249(7) 0.0251(7) -0.0022(6) -0.0041(5) 0.0012(5)
C7 0.0274(8) 0.0281(7) 0.0287(7) -0.0010(6) -0.0038(6) 0.0011(6)
C8 0.0374(9) 0.0239(7) 0.0417(9) -0.0027(7) -0.0080(7) 0.0048(6)
C9 0.0404(9) 0.0326(8) 0.0411(9) -0.0138(7) -0.0063(7) 0.0110(7)
C10 0.0346(8) 0.0350(8) 0.0296(8) -0.0078(7) -0.0006(6) 0.0069(6)
C11 0.0229(7) 0.0268(7) 0.0250(7) -0.0037(6) -0.0034(5) 0.0022(5)
C12 0.0247(7) 0.0271(7) 0.0262(7) -0.0049(6) 0.0013(6) -0.0009(6)
C13 0.0284(7) 0.0250(7) 0.0259(7) -0.0043(6) 0.0005(6) -0.0029(5)
C14 0.0288(7) 0.0240(7) 0.0225(7) -0.0039(6) -0.0012(5) -0.0015(5)
C15 0.0251(7) 0.0270(7) 0.0270(7) -0.0036(6) -0.0009(6) 0.0001(6)
C16 0.0307(9) 0.0446(9) 0.0453(10) -0.0012(8) 0.0048(7) -0.0021(7)
C17 0.0198(7) 0.0290(7) 0.0353(8) -0.0052(6) 0.0005(6) 0.0029(5)
C18 0.0267(8) 0.0400(9) 0.0366(8) 0.0007(7) -0.0008(6) 0.0006(6)
C19 0.0333(10) 0.0473(11) 0.0557(11) 0.0158(9) -0.0020(8) 0.0024(8)
C20 0.0279(9) 0.0333(10) 0.0974(17) 0.0145(10) -0.0015(10) 0.0007(7)
C21 0.0346(10) 0.0332(9) 0.0979(17) -0.0241(10) -0.0003(10) 0.0019(7)
C22 0.0327(9) 0.0366(9) 0.0532(10) -0.0158(8) 0.0006(7) 0.0038(7)
C23 0.0236(7) 0.0240(7) 0.0255(7) -0.0003(6) -0.0047(5) -0.0006(5)
C24 0.0219(7) 0.0283(7) 0.0243(7) 0.0001(6) 0.0011(5) -0.0002(5)
C25 0.0360(9) 0.0328(8) 0.0347(8) -0.0131(7) -0.0028(6) 0.0024(6)
C26 0.0512(10) 0.0347(8) 0.0409(9) -0.0108(7) -0.0163(8) -0.0003(7)

loop_
_atom_type_symbol
_atom_type_description
_atom_type_scat_dispersion_real
_atom_type_scat_dispersion_imag
_atom_type_scat_source
C C 0.0033 0.0016 'International Tables Vol C Tables 4.2.6.8 and 6.1.1.4'
H H 0.0000 0.0000 'International Tables Vol C Tables 4.2.6.8 and 6.1.1.4'
N N 0.0061 0.0033 'International Tables Vol C Tables 4.2.6.8 and 6.1.1.4'
O O 0.0106 0.0060 'International Tables Vol C Tables 4.2.6.8 and 6.1.1.4'

loop_
_geom_angle_atom_site_label_1
_geom_angle_atom_site_label_2
_geom_angle_atom_site_label_3
_geom_angle
C23 O1 H1 109.5
C24 O3 C25 116.74(11)
C1 N1 C5 117.76(12)
N1 C1 C2 123.86(14)
N1 C1 H1A 118.1
C2 C1 H1A 118.1
C1 C2 C3 118.39(14)
C1 C2 H2 120.8
C3 C2 H2 120.8
C4 C3 C2 118.87(14)
C4 C3 H3 120.6
C2 C3 H3 120.6
C3 C4 C5 119.58(13)
C3 C4 H4 120.2
C5 C4 H4 120.2
N1 C5 C4 121.51(12)
N1 C5 C6 116.42(12)
C4 C5 C6 121.95(12)
C7 C6 C11 119.24(13)
C7 C6 C5 118.34(12)
C11 C6 C5 122.38(12)
C8 C7 C6 121.16(13)
C8 C7 H7 119.4
C6 C7 H7 119.4
C7 C8 C9 119.81(14)
C7 C8 H8 120.1
C9 C8 H8 120.1
C10 C9 C8 119.79(14)
C10 C9 H9 120.1
C8 C9 H9 120.1
C9 C10 C11 121.40(14)
C9 C10 H10 119.3
C11 C10 H10 119.3
C10 C11 C6 118.57(12)
C10 C11 C12 119.32(12)
C6 C11 C12 122.10(12)
C13 C12 C11 124.01(13)
C13 C12 H12 118.0
C11 C12 H12 118.0
C12 C13 C14 125.70(13)
C12 C13 H13 117.1
C14 C13 H13 117.1
C13 C14 C15 111.13(11)
C13 C14 C23 110.53(11)
C15 C14 C23 113.44(11)
C13 C14 H14 107.1
C15 C14 H14 107.1
C23 C14 H14 107.1
C17 C15 C16 110.21(12)
C17 C15 C14 112.46(11)
C16 C15 C14 110.64(12)
C17 C15 H15 107.8
C16 C15 H15 107.8
C14 C15 H15 107.8
C15 C16 H16A 109.5
C15 C16 H16B 109.5
H16A C16 H16B 109.5
C15 C16 H16C 109.5
H16A C16 H16C 109.5
H16B C16 H16C 109.5
C22 C17 C18 118.00(14)
C22 C17 C15 121.52(14)
C18 C17 C15 120.43(13)
C19 C18 C17 121.08(16)
C19 C18 H18 119.5
C17 C18 H18 119.5
C20 C19 C18 120.39(18)
C20 C19 H19 119.8
C18 C19 H19 119.8
C19 C20 C21 119.77(17)
C19 C20 H20 120.1
C21 C20 H20 120.1
C20 C21 C22 120.20(18)
C20 C21 H21 119.9
C22 C21 H21 119.9
C17 C22 C21 120.56(17)
C17 C22 H22 119.7
C21 C22 H22 119.7
O1 C23 C24 110.63(11)
O1 C23 C14 111.48(11)
C24 C23 C14 111.61(11)
O1 C23 H23 107.6
C24 C23 H23 107.6
C14 C23 H23 107.6
O2 C24 O3 124.07(13)
O2 C24 C23 124.35(13)
O3 C24 C23 111.57(11)
O3 C25 C26 107.29(12)
O3 C25 H25A 110.3
C26 C25 H25A 110.3
O3 C25 H25B 110.3
C26 C25 H25B 110.3
H25A C25 H25B 108.5
C25 C26 H26A 109.5
C25 C26 H26B 109.5
H26A C26 H26B 109.5
C25 C26 H26C 109.5
H26A C26 H26C 109.5
H26B C26 H26C 109.5

loop_
_geom_bond_atom_site_label_1
_geom_bond_atom_site_label_2
_geom_bond_distance
O1 C23 1.4130(16)
O1 H1 0.8400
O2 C24 1.2086(16)
O3 C24 1.3364(16)
O3 C25 1.4580(17)
N1 C1 1.3413(18)
N1 C5 1.3473(17)
C1 C2 1.380(2)
C1 H1A 0.9500
C2 C3 1.381(2)
C2 H2 0.9500
C3 C4 1.380(2)
C3 H3 0.9500
C4 C5 1.3993(19)
C4 H4 0.9500
C5 C6 1.4912(19)
C6 C7 1.4029(19)
C6 C11 1.4073(19)
C7 C8 1.382(2)
C7 H7 0.9500
C8 C9 1.387(2)
C8 H8 0.9500
C9 C10 1.386(2)
C9 H9 0.9500
C10 C11 1.401(2)
C10 H10 0.9500
C11 C12 1.4791(19)
C12 C13 1.3232(19)
C12 H12 0.9500
C13 C14 1.5033(19)
C13 H13 0.9500
C14 C15 1.5493(19)
C14 C23 1.552(2)
C14 H14 1.0000
C15 C17 1.5185(19)
C15 C16 1.533(2)
C15 H15 1.0000
C16 H16A 0.9800
C16 H16B 0.9800
C16 H16C 0.9800
C17 C22 1.387(2)
C17 C18 1.396(2)
C18 C19 1.383(2)
C18 H18 0.9500
C19 C20 1.367(3)
C19 H19 0.9500
C20 C21 1.381(3)
C20 H20 0.9500
C21 C22 1.396(2)
C21 H21 0.9500
C22 H22 0.9500
C23 C24 1.519(2)
C23 H23 1.0000
C25 C26 1.498(2)
C25 H25A 0.9900
C25 H25B 0.9900
C26 H26A 0.9800
C26 H26B 0.9800
C26 H26C 0.9800

loop_
_geom_hbond_atom_site_label_D
_geom_hbond_atom_site_label_H
_geom_hbond_atom_site_label_A
_geom_hbond_distance_DH
_geom_hbond_distance_HA
_geom_hbond_distance_DA
_geom_hbond_angle_DHA
_geom_hbond_site_symmetry_A
C26 H26C O1 0.98 2.53 3.502(2) 172.1 2_675
C1 H1A O2 0.95 2.50 3.293(2) 141.0 2_666
O1 H1 N1 0.84 2.11 2.8866(18) 153.1 2_666

loop_
_geom_torsion_atom_site_label_1
_geom_torsion_atom_site_label_2
_geom_torsion_atom_site_label_3
_geom_torsion_atom_site_label_4
_geom_torsion
C5 N1 C1 C2 0.8(2)
N1 C1 C2 C3 0.8(3)
C1 C2 C3 C4 -1.2(2)
C2 C3 C4 C5 0.0(2)
C1 N1 C5 C4 -2.0(2)
C1 N1 C5 C6 -177.99(12)
C3 C4 C5 N1 1.6(2)
C3 C4 C5 C6 177.42(13)
N1 C5 C6 C7 41.08(18)
C4 C5 C6 C7 -134.93(14)
N1 C5 C6 C11 -141.23(13)
C4 C5 C6 C11 42.76(19)
C11 C6 C7 C8 -1.6(2)
C5 C6 C7 C8 176.18(13)
C6 C7 C8 C9 1.5(2)
C7 C8 C9 C10 0.2(2)
C8 C9 C10 C11 -1.7(2)
C9 C10 C11 C6 1.5(2)
C9 C10 C11 C12 -179.55(13)
C7 C6 C11 C10 0.1(2)
C5 C6 C11 C10 -177.59(13)
C7 C6 C11 C12 -178.79(12)
C5 C6 C11 C12 3.5(2)
C10 C11 C12 C13 37.5(2)
C6 C11 C12 C13 -143.59(14)
C11 C12 C13 C14 -179.31(12)
C12 C13 C14 C15 -130.68(15)
C12 C13 C14 C23 102.44(16)
C13 C14 C15 C17 176.51(11)
C23 C14 C15 C17 -58.23(15)
C13 C14 C15 C16 52.78(15)
C23 C14 C15 C16 178.05(12)
C16 C15 C17 C22 58.60(18)
C14 C15 C17 C22 -65.36(17)
C16 C15 C17 C18 -118.84(15)
C14 C15 C17 C18 117.19(14)
C22 C17 C18 C19 -1.1(2)
C15 C17 C18 C19 176.43(13)
C17 C18 C19 C20 0.6(2)
C18 C19 C20 C21 0.2(3)
C19 C20 C21 C22 -0.5(3)
C18 C17 C22 C21 0.9(2)
C15 C17 C22 C21 -176.64(13)
C20 C21 C22 C17 -0.1(2)
C13 C14 C23 O1 -69.96(14)
C15 C14 C23 O1 164.45(11)
C13 C14 C23 C24 54.32(15)
C15 C14 C23 C24 -71.27(14)
C25 O3 C24 O2 -2.4(2)
C25 O3 C24 C23 178.49(11)
O1 C23 C24 O2 37.59(18)
C14 C23 C24 O2 -87.17(17)
O1 C23 C24 O3 -143.26(11)
C14 C23 C24 O3 91.98(13)
C24 O3 C25 C26 163.38(12)
